data_2237615
loop_
_publ_author_name
'Oukhrib, Abdelouahd'
'Benharref, Ahmed'
'Saadi, Mohamed'
'Berraho, Moha'
'El Ammari, Lahcen'

_publ_section_title
;
 (1<i>S</i>,3<i>R</i>,8<i>R</i>,9<i>R</i>,10<i>S</i>)-2,2-Dibromo-3,7,7,10-tetramethyl-9\b,10\b-epoxy-3,7,7,10-tetramethyltricyclo[6.4.0.0^1,3^]dodecane
;
_journal_coeditor_code FJ2620
_journal_issue 4
_journal_name_full 'Acta Crystallographica Section E'
_journal_page_first o521
_journal_page_last o522
_journal_paper_doi 10.1107/S1600536813006077
_journal_volume 69
_journal_year 2013
_chemical_formula_iupac 'C16 H24 Br2 O'
_chemical_formula_moiety 'C16 H24 Br2 O'
_chemical_formula_sum 'C16 H24 Br2 O'
_chemical_formula_weight 392.17
_chemical_name_systematic
(1<i>S</i>,3<i>R</i>,8<i>R</i>,9<i>R</i>,10<i>S</i>)-2,2-Dibromo-3,7,7,10-tetramethyl-9\b,10\b-epoxy-3,7,7,10-tetramethyltricyclo[6.4.0.0^1,3^]dodecane
_space_group_IT_number 19
_symmetry_cell_setting orthorhombic
_symmetry_space_group_name_Hall 'P 2ac 2ab'
_symmetry_space_group_name_H-M 'P 21 21 21'
_atom_sites_solution_hydrogens geom
_atom_sites_solution_primary direct
_atom_sites_solution_secondary difmap
_audit_creation_method SHELXL-97
_cell_angle_alpha 90.00
_cell_angle_beta 90.00
_cell_angle_gamma 90.00
_cell_formula_units_Z 4
_cell_length_a 7.9772(4)
_cell_length_b 12.8562(7)
_cell_length_c 16.1719(8)
_cell_measurement_reflns_used 4637
_cell_measurement_temperature 296(2)
_cell_measurement_theta_max 29.57
_cell_measurement_theta_min 2.85
_cell_volume 1658.53(15)
_computing_cell_refinement 'SAINT (Bruker, 2009)'
_computing_data_collection 'APEX2 (Bruker, 2009)'
_computing_data_reduction 'SAINT (Bruker, 2009)'
_computing_molecular_graphics 'ORTEP-3 for Windows (Farrugia, 2012)'
_computing_publication_material 'PLATON (Spek, 2009) and publCIF (Westrip, 2010)'
_computing_structure_refinement 'SHELXL97 (Sheldrick, 2008)'
_computing_structure_solution 'SHELXS97 (Sheldrick, 2008)'
_diffrn_ambient_temperature 296(2)
_diffrn_measured_fraction_theta_full 0.998
_diffrn_measured_fraction_theta_max 0.998
_diffrn_measurement_device_type 'Bruker X8 APEX'
_diffrn_measurement_method '\f and \w scans'
_diffrn_radiation_monochromator graphite
_diffrn_radiation_source 'fine-focus sealed tube'
_diffrn_radiation_type MoK\a
_diffrn_radiation_wavelength 0.71073
_diffrn_reflns_av_R_equivalents 0.0363
_diffrn_reflns_av_sigmaI/netI 0.0507
_diffrn_reflns_limit_h_max 11
_diffrn_reflns_limit_h_min -11
_diffrn_reflns_limit_k_max 15
_diffrn_reflns_limit_k_min -17
_diffrn_reflns_limit_l_max 14
_diffrn_reflns_limit_l_min -22
_diffrn_reflns_number 15200
_diffrn_reflns_theta_full 29.57
_diffrn_reflns_theta_max 29.57
_diffrn_reflns_theta_min 2.85
_exptl_absorpt_coefficient_mu 4.879
_exptl_absorpt_correction_T_max 0.7470
_exptl_absorpt_correction_T_min 0.4069
_exptl_absorpt_correction_type multi-scan
_exptl_absorpt_process_details '(SADABS; Sheldrick, 2008)'
_exptl_crystal_colour colourless
_exptl_crystal_density_diffrn 1.571
_exptl_crystal_density_method 'not measured'
_exptl_crystal_description Block
_exptl_crystal_F_000 792
_exptl_crystal_size_max 0.41
_exptl_crystal_size_mid 0.32
_exptl_crystal_size_min 0.27
_refine_diff_density_max 0.409
_refine_diff_density_min -0.457
_refine_ls_abs_structure_details 'Flack & Bernardinelli (2000), 1998 Friedel pairs'
_refine_ls_abs_structure_Flack 0.014(10)
_refine_ls_extinction_coef 0.0016(5)
_refine_ls_extinction_expression Fc^*^=kFc[1+0.001xFc^2^\l^3^/sin(2\q)]^-1/4^
_refine_ls_extinction_method 'SHELXL97 (Sheldrick, 2008)'
_refine_ls_goodness_of_fit_ref 1.020
_refine_ls_hydrogen_treatment constr
_refine_ls_matrix_type full
_refine_ls_number_parameters 173
_refine_ls_number_reflns 4637
_refine_ls_number_restraints 0
_refine_ls_restrained_S_all 1.020
_refine_ls_R_factor_all 0.0600
_refine_ls_R_factor_gt 0.0325
_refine_ls_shift/su_max 0.001
_refine_ls_shift/su_mean 0.000
_refine_ls_structure_factor_coef Fsqd
_refine_ls_weighting_details 'calc w=1/[\s^2^(Fo^2^)+(0.0307P)^2^+0.0000P] where P=(Fo^2^+2Fc^2^)/3'
_refine_ls_weighting_scheme calc
_refine_ls_wR_factor_gt 0.0682
_refine_ls_wR_factor_ref 0.0738
_reflns_number_gt 3298
_reflns_number_total 4637
_reflns_threshold_expression I>2sigma(I)
_cod_data_source_file fj2620.cif
_cod_data_source_block I
_cod_original_sg_symbol_Hall 'p 2ac 2ab'
_cod_database_code 2237615
_cod_database_fobs_code 2237615

loop_
_symmetry_equiv_pos_as_xyz
'x, y, z'
'-x+1/2, -y, z+1/2'
'-x, y+1/2, -z+1/2'
'x+1/2, -y+1/2, -z'

loop_
_atom_site_type_symbol
_atom_site_label
_atom_site_fract_x
_atom_site_fract_y
_atom_site_fract_z
_atom_site_U_iso_or_equiv
_atom_site_adp_type
_atom_site_calc_flag
_atom_site_refinement_flags
_atom_site_occupancy
_atom_site_symmetry_multiplicity
C C1 0.4959(3) 0.9764(2) 0.00560(15) 0.0325(5) Uani d . 1 1
C C2 0.6592(3) 0.9395(2) 0.04293(16) 0.0404(6) Uani d . 1 1
C C3 0.5934(3) 0.8863(2) -0.03369(19) 0.0448(7) Uani d . 1 1
C C4 0.6887(4) 0.9048(3) -0.1148(2) 0.0587(9) Uani d . 1 1
H H4A 0.7562 0.8439 -0.1270 0.070 Uiso calc R 1 1
H H4B 0.7641 0.9633 -0.1076 0.070 Uiso calc R 1 1
C C5 0.5722(4) 0.9266(3) -0.1883(2) 0.0676(11) Uani d . 1 1
H H5A 0.6300 0.9089 -0.2392 0.081 Uiso calc R 1 1
H H5B 0.4741 0.8824 -0.1841 0.081 Uiso calc R 1 1
C C6 0.5167(4) 1.0390(3) -0.19240(18) 0.0596(9) Uani d . 1 1
H H6A 0.4619 1.0491 -0.2454 0.072 Uiso calc R 1 1
H H6B 0.6169 1.0816 -0.1927 0.072 Uiso calc R 1 1
C C7 0.3993(3) 1.0825(2) -0.12543(16) 0.0433(7) Uani d . 1 1
C C8 0.4885(3) 1.0819(2) -0.03933(15) 0.0316(5) Uani d . 1 1
H H8 0.6055 1.1004 -0.0506 0.038 Uiso calc R 1 1
C C9 0.4239(3) 1.1658(2) 0.01801(16) 0.0374(6) Uani d . 1 1
H H9 0.4807 1.2330 0.0124 0.045 Uiso calc R 1 1
O O1 0.2442(2) 1.17299(17) 0.03278(13) 0.0503(5) Uani d . 1 1
C C10 0.3546(3) 1.1457(2) 0.10036(16) 0.0454(7) Uani d . 1 1
C C11 0.3355(3) 1.0354(3) 0.12860(17) 0.0540(8) Uani d . 1 1
H H11A 0.2298 1.0284 0.1577 0.065 Uiso calc R 1 1
H H11B 0.4247 1.0193 0.1673 0.065 Uiso calc R 1 1
C C12 0.3405(3) 0.9577(2) 0.05873(17) 0.0434(6) Uani d . 1 1
H H12A 0.2405 0.9648 0.0251 0.052 Uiso calc R 1 1
H H12B 0.3430 0.8877 0.0810 0.052 Uiso calc R 1 1
C C13 0.5257(5) 0.7765(3) -0.0288(3) 0.0738(11) Uani d . 1 1
H H13A 0.4902 0.7545 -0.0828 0.111 Uiso calc R 1 1
H H13B 0.4320 0.7747 0.0084 0.111 Uiso calc R 1 1
H H13C 0.6119 0.7307 -0.0090 0.111 Uiso calc R 1 1
C C14 0.3664(5) 1.1961(3) -0.1496(2) 0.0664(9) Uani d . 1 1
H H14A 0.2932 1.2275 -0.1097 0.100 Uiso calc R 1 1
H H14B 0.3149 1.1984 -0.2032 0.100 Uiso calc R 1 1
H H14C 0.4707 1.2333 -0.1511 0.100 Uiso calc R 1 1
C C15 0.2311(3) 1.0239(3) -0.12733(19) 0.0626(9) Uani d . 1 1
H H15A 0.2492 0.9523 -0.1129 0.094 Uiso calc R 1 1
H H15B 0.1839 1.0279 -0.1818 0.094 Uiso calc R 1 1
H H15C 0.1552 1.0548 -0.0884 0.094 Uiso calc R 1 1
C C16 0.3686(5) 1.2270(3) 0.1671(2) 0.0763(11) Uani d . 1 1
H H16A 0.4449 1.2034 0.2090 0.115 Uiso calc R 1 1
H H16B 0.2602 1.2387 0.1913 0.115 Uiso calc R 1 1
H H16C 0.4094 1.2907 0.1436 0.115 Uiso calc R 1 1
Br Br1 0.85914(3) 1.02421(3) 0.041525(19) 0.05303(11) Uani d . 1 1
Br Br2 0.66225(4) 0.86201(3) 0.14535(2) 0.07179(14) Uani d . 1 1

loop_
_atom_site_aniso_label
_atom_site_aniso_U_11
_atom_site_aniso_U_22
_atom_site_aniso_U_33
_atom_site_aniso_U_12
_atom_site_aniso_U_13
_atom_site_aniso_U_23
C1 0.0318(11) 0.0302(14) 0.0355(13) -0.0019(12) 0.0017(10) -0.0015(12)
C2 0.0370(12) 0.0395(15) 0.0446(14) 0.0013(12) -0.0010(13) 0.0059(12)
C3 0.0425(14) 0.0336(17) 0.0584(17) 0.0003(11) -0.0005(13) -0.0066(14)
C4 0.0548(17) 0.059(2) 0.0627(19) 0.0102(15) 0.0065(15) -0.0287(17)
C5 0.074(2) 0.086(3) 0.0422(17) -0.001(2) 0.0017(16) -0.0345(18)
C6 0.0609(18) 0.088(3) 0.0302(14) -0.002(2) -0.0040(12) -0.0032(16)
C7 0.0497(15) 0.0508(19) 0.0295(13) -0.0009(13) -0.0044(11) -0.0007(12)
C8 0.0321(11) 0.0323(14) 0.0303(12) -0.0011(10) 0.0037(11) 0.0021(11)
C9 0.0376(12) 0.0331(17) 0.0415(15) 0.0005(11) 0.0017(11) -0.0021(12)
O1 0.0408(9) 0.0570(14) 0.0532(12) 0.0160(9) 0.0026(9) -0.0053(11)
C10 0.0388(13) 0.0579(19) 0.0397(14) 0.0083(15) 0.0041(13) -0.0110(13)
C11 0.0461(15) 0.075(2) 0.0411(15) 0.0023(17) 0.0126(13) 0.0073(15)
C12 0.0327(12) 0.0433(17) 0.0543(16) -0.0012(13) 0.0049(12) 0.0120(13)
C13 0.066(2) 0.033(2) 0.123(4) -0.0004(16) -0.013(2) -0.007(2)
C14 0.079(2) 0.071(2) 0.0487(17) 0.011(2) -0.0039(19) 0.0207(17)
C15 0.0542(16) 0.090(3) 0.0436(16) -0.0074(19) -0.0102(13) -0.0064(19)
C16 0.076(2) 0.089(3) 0.064(2) 0.012(2) 0.0117(19) -0.039(2)
Br1 0.03457(13) 0.0605(2) 0.06396(19) -0.00414(15) -0.00528(13) -0.00561(16)
Br2 0.0688(2) 0.0793(3) 0.0673(2) 0.0137(2) -0.00527(18) 0.03512(19)

loop_
_atom_type_symbol
_atom_type_description
_atom_type_scat_dispersion_real
_atom_type_scat_dispersion_imag
_atom_type_scat_source
C C 0.0033 0.0016 'International Tables Vol C Tables 4.2.6.8 and 6.1.1.4'
H H 0.0000 0.0000 'International Tables Vol C Tables 4.2.6.8 and 6.1.1.4'
O O 0.0106 0.0060 'International Tables Vol C Tables 4.2.6.8 and 6.1.1.4'
Br Br -0.2901 2.4595 'International Tables Vol C Tables 4.2.6.8 and 6.1.1.4'

loop_
_geom_angle_atom_site_label_1
_geom_angle_atom_site_label_2
_geom_angle_atom_site_label_3
_geom_angle
C2 C1 C12 115.2(2)
C2 C1 C3 59.43(18)
C12 C1 C3 121.8(2)
C2 C1 C8 119.8(2)
C12 C1 C8 111.9(2)
C3 C1 C8 119.3(2)
C3 C2 C1 60.96(18)
C3 C2 Br1 122.22(19)
C1 C2 Br1 122.02(19)
C3 C2 Br2 118.3(2)
C1 C2 Br2 120.94(17)
Br1 C2 Br2 106.89(12)
C2 C3 C13 120.3(3)
C2 C3 C1 59.61(18)
C13 C3 C1 120.1(3)
C2 C3 C4 117.3(2)
C13 C3 C4 111.4(3)
C1 C3 C4 119.3(3)
C3 C4 C5 113.0(3)
C3 C4 H4A 109.0
C5 C4 H4A 109.0
C3 C4 H4B 109.0
C5 C4 H4B 109.0
H4A C4 H4B 107.8
C6 C5 C4 112.7(3)
C6 C5 H5A 109.0
C4 C5 H5A 109.0
C6 C5 H5B 109.0
C4 C5 H5B 109.0
H5A C5 H5B 107.8
C5 C6 C7 119.7(3)
C5 C6 H6A 107.4
C7 C6 H6A 107.4
C5 C6 H6B 107.4
C7 C6 H6B 107.4
H6A C6 H6B 106.9
C14 C7 C6 105.7(3)
C14 C7 C15 108.2(3)
C6 C7 C15 109.8(3)
C14 C7 C8 108.1(2)
C6 C7 C8 110.4(2)
C15 C7 C8 114.3(2)
C9 C8 C1 110.6(2)
C9 C8 C7 112.7(2)
C1 C8 C7 116.3(2)
C9 C8 H8 105.4
C1 C8 H8 105.4
C7 C8 H8 105.4
O1 C9 C10 59.36(18)
O1 C9 C8 118.8(2)
C10 C9 C8 124.1(2)
O1 C9 H9 114.5
C10 C9 H9 114.5
C8 C9 H9 114.5
C10 O1 C9 60.61(16)
O1 C10 C9 60.03(16)
O1 C10 C11 113.5(2)
C9 C10 C11 118.8(2)
O1 C10 C16 114.7(3)
C9 C10 C16 120.1(3)
C11 C10 C16 116.5(3)
C10 C11 C12 113.3(2)
C10 C11 H11A 108.9
C12 C11 H11A 108.9
C10 C11 H11B 108.9
C12 C11 H11B 108.9
H11A C11 H11B 107.7
C11 C12 C1 109.8(2)
C11 C12 H12A 109.7
C1 C12 H12A 109.7
C11 C12 H12B 109.7
C1 C12 H12B 109.7
H12A C12 H12B 108.2
C3 C13 H13A 109.5
C3 C13 H13B 109.5
H13A C13 H13B 109.5
C3 C13 H13C 109.5
H13A C13 H13C 109.5
H13B C13 H13C 109.5
C7 C14 H14A 109.5
C7 C14 H14B 109.5
H14A C14 H14B 109.5
C7 C14 H14C 109.5
H14A C14 H14C 109.5
H14B C14 H14C 109.5
C7 C15 H15A 109.5
C7 C15 H15B 109.5
H15A C15 H15B 109.5
C7 C15 H15C 109.5
H15A C15 H15C 109.5
H15B C15 H15C 109.5
C10 C16 H16A 109.5
C10 C16 H16B 109.5
H16A C16 H16B 109.5
C10 C16 H16C 109.5
H16A C16 H16C 109.5
H16B C16 H16C 109.5

loop_
_geom_bond_atom_site_label_1
_geom_bond_atom_site_label_2
_geom_bond_distance
C1 C2 1.512(3)
C1 C12 1.527(3)
C1 C3 1.533(4)
C1 C8 1.540(4)
C2 C3 1.510(4)
C2 Br1 1.931(3)
C2 Br2 1.933(3)
C3 C13 1.513(5)
C3 C4 1.534(4)
C4 C5 1.535(5)
C4 H4A 0.9700
C4 H4B 0.9700
C5 C6 1.512(6)
C5 H5A 0.9700
C5 H5B 0.9700
C6 C7 1.537(4)
C6 H6A 0.9700
C6 H6B 0.9700
C7 C14 1.534(5)
C7 C15 1.540(4)
C7 C8 1.564(3)
C8 C9 1.513(4)
C8 H8 0.9800
C9 O1 1.457(3)
C9 C10 1.465(4)
C9 H9 0.9800
O1 C10 1.447(3)
C10 C11 1.498(4)
C10 C16 1.507(4)
C11 C12 1.508(4)
C11 H11A 0.9700
C11 H11B 0.9700
C12 H12A 0.9700
C12 H12B 0.9700
C13 H13A 0.9600
C13 H13B 0.9600
C13 H13C 0.9600
C14 H14A 0.9600
C14 H14B 0.9600
C14 H14C 0.9600
C15 H15A 0.9600
C15 H15B 0.9600
C15 H15C 0.9600
C16 H16A 0.9600
C16 H16B 0.9600
C16 H16C 0.9600

loop_
_geom_hbond_atom_site_label_D
_geom_hbond_atom_site_label_H
_geom_hbond_atom_site_label_A
_geom_hbond_site_symmetry_A
_geom_hbond_distance_DH
_geom_hbond_distance_HA
_geom_hbond_distance_DA
_geom_hbond_angle_DHA
C9 H9 O1 4_575 0.98 2.53 3.391(3) 146

loop_
_cod_related_entry_id
_cod_related_entry_database
_cod_related_entry_code
1 ChemSpider 30658376
